data_7703688
loop_
_publ_author_name
'Sinha, Suman'
'Das, Siuli'
'Mondal, Rakesh'
'Mandal, Sutanuva'
'Paul, Nanda D.'

_publ_section_title
;
 Cobalt complexes of redox noninnocent azo-aromatic pincers. Isolation,
 characterization, and application as catalysts for the synthesis of
 quinazolin-4(3H)-ones.
;
_journal_issue 25
_journal_name_full 'Dalton transactions (Cambridge, England : 2003)'
_journal_page_first 8448
_journal_page_last 8459
_journal_paper_doi 10.1039/d0dt00394h
_journal_volume 49
_journal_year 2020
_chemical_formula_sum 'C18 H11 Cl3 Co N4'
_chemical_formula_weight 448.59
_space_group_crystal_system triclinic
_space_group_IT_number 2
_space_group_name_Hall '-P 1'
_space_group_name_H-M_alt 'P -1'
_atom_sites_solution_hydrogens geom
_audit_creation_method SHELXL-2018/3
_audit_update_record
;
2020-03-02 deposited with the CCDC.	2020-03-04 downloaded from the CCDC.
;
_cell_angle_alpha 89.496(4)
_cell_angle_beta 87.482(5)
_cell_angle_gamma 71.661(4)
_cell_formula_units_Z 2
_cell_length_a 8.9454(9)
_cell_length_b 9.7562(9)
_cell_length_c 10.7268(10)
_cell_measurement_reflns_used 518
_cell_measurement_temperature 294(2)
_cell_measurement_theta_max 25.00
_cell_measurement_theta_min 2,99
_cell_volume 887.74(15)
_computing_structure_refinement 'SHELXL-2018/3 (Sheldrick, 2018)'
_computing_structure_solution 'SHELXT 2014/5 (Sheldrick, 2014)'
_diffrn_ambient_temperature 294(2)
_diffrn_measured_fraction_theta_full 1.000
_diffrn_measured_fraction_theta_max 0.992
_diffrn_measurement_device_type CCD
_diffrn_measurement_method 'omega and phi scans'
_diffrn_radiation_type MoK\a
_diffrn_radiation_wavelength 0.71073
_diffrn_reflns_av_R_equivalents 0.0668
_diffrn_reflns_av_unetI/netI 0.0414
_diffrn_reflns_Laue_measured_fraction_full 1.000
_diffrn_reflns_Laue_measured_fraction_max 0.992
_diffrn_reflns_limit_h_max 10
_diffrn_reflns_limit_h_min -10
_diffrn_reflns_limit_k_max 11
_diffrn_reflns_limit_k_min -11
_diffrn_reflns_limit_l_max 13
_diffrn_reflns_limit_l_min -13
_diffrn_reflns_number 21314
_diffrn_reflns_point_group_measured_fraction_full 1.000
_diffrn_reflns_point_group_measured_fraction_max 0.992
_diffrn_reflns_theta_full 25.242
_diffrn_reflns_theta_max 25.871
_diffrn_reflns_theta_min 2.199
_diffrn_source 'fine-focus sealed tube'
_exptl_absorpt_coefficient_mu 1.427
_exptl_absorpt_correction_T_max 0.7453
_exptl_absorpt_correction_T_min 0.4412
_exptl_absorpt_correction_type multi-scan
_exptl_crystal_colour brown
_exptl_crystal_density_diffrn 1.678
_exptl_crystal_description block
_exptl_crystal_F_000 450
_refine_diff_density_max 0.607
_refine_diff_density_min -0.518
_refine_diff_density_rms 0.075
_refine_ls_extinction_method none
_refine_ls_goodness_of_fit_ref 1.043
_refine_ls_hydrogen_treatment constr
_refine_ls_matrix_type full
_refine_ls_number_parameters 235
_refine_ls_number_reflns 3406
_refine_ls_number_restraints 0
_refine_ls_restrained_S_all 1.043
_refine_ls_R_factor_all 0.0512
_refine_ls_R_factor_gt 0.0399
_refine_ls_shift/su_max 0.000
_refine_ls_shift/su_mean 0.000
_refine_ls_structure_factor_coef Fsqd
_refine_ls_weighting_details 'w=1/[\s^2^(Fo^2^)+(0.0680P)^2^+0.4482P] where P=(Fo^2^+2Fc^2^)/3'
_refine_ls_weighting_scheme calc
_refine_ls_wR_factor_gt 0.1083
_refine_ls_wR_factor_ref 0.1186
_reflns_Friedel_coverage 0.000
_reflns_number_gt 2805
_reflns_number_total 3406
_reflns_threshold_expression 'I > 2\s(I)'
_cod_data_source_file d0dt00394h2.cif
_cod_data_source_block 1b_Om
_cod_depositor_comments 'Adding full bibliography for 7703688--7703690.cif.'
_cod_database_code 7703688
_shelx_shelxl_version_number 2018/3
_shelx_space_group_comment
;
The symmetry employed for this shelxl refinement is uniquely defined
by the following loop, which should always be used as a source of
symmetry information in preference to the above space-group names.
They are only intended as comments.
;

loop_
_space_group_symop_operation_xyz
'x, y, z'
'-x, -y, -z'

loop_
_atom_site_label
_atom_site_type_symbol
_atom_site_fract_x
_atom_site_fract_y
_atom_site_fract_z
_atom_site_U_iso_or_equiv
_atom_site_adp_type
_atom_site_occupancy
_atom_site_site_symmetry_order
_atom_site_calc_flag
_atom_site_refinement_flags_posn
_atom_site_refinement_flags_adp
_atom_site_refinement_flags_occupancy
_atom_site_disorder_assembly
_atom_site_disorder_group
Co Co 0.38579(5) 0.28931(4) 0.22814(4) 0.03958(16) Uani 1 1 d . . . . .
Cl1 Cl 0.53381(10) 0.05890(7) 0.18918(8) 0.0514(2) Uani 1 1 d . . . . .
Cl2 Cl 0.18794(10) 0.33088(9) 0.37453(8) 0.0560(2) Uani 1 1 d . . . . .
Cl3 Cl 0.97842(13) 0.00311(10) 0.72245(9) 0.0704(3) Uani 1 1 d . . . . .
N2 N 0.3951(3) 0.4863(2) 0.1749(2) 0.0349(5) Uani 1 1 d . . . . .
N4 N 0.5577(3) 0.3616(2) 0.3549(2) 0.0374(5) Uani 1 1 d . . . . .
N3 N 0.5646(3) 0.4870(2) 0.3370(2) 0.0385(5) Uani 1 1 d . . . . .
N1 N 0.2636(3) 0.3250(2) 0.0518(2) 0.0403(5) Uani 1 1 d . . . . .
C13 C 0.6600(3) 0.2813(3) 0.4454(3) 0.0384(6) Uani 1 1 d . . . . .
C12 C 0.4697(3) 0.5590(3) 0.2386(3) 0.0365(6) Uani 1 1 d . . . . .
C9 C 0.3112(3) 0.5496(3) 0.0771(3) 0.0358(6) Uani 1 1 d . . . . .
C5 C 0.2417(3) 0.4608(3) 0.0086(3) 0.0365(6) Uani 1 1 d . . . . .
C8 C 0.2984(3) 0.6907(3) 0.0389(3) 0.0391(6) Uani 1 1 d . . . . .
C11 C 0.4639(4) 0.7006(3) 0.2072(3) 0.0416(7) Uani 1 1 d . . . . .
H11 H 0.517430 0.749326 0.252954 0.050 Uiso 1 1 calc R U . . .
C4 C 0.1619(3) 0.5157(3) -0.0993(3) 0.0424(7) Uani 1 1 d . . . . .
C10 C 0.3781(4) 0.7657(3) 0.1081(3) 0.0427(7) Uani 1 1 d . . . . .
H10 H 0.372460 0.859707 0.086589 0.051 Uiso 1 1 calc R U . . .
C18 C 0.6419(4) 0.1498(3) 0.4808(3) 0.0469(7) Uani 1 1 d . . . . .
H18 H 0.563412 0.119774 0.446816 0.056 Uiso 1 1 calc R U . . .
C14 C 0.7791(4) 0.3257(3) 0.4945(3) 0.0456(7) Uani 1 1 d . . . . .
H14 H 0.791561 0.413546 0.470928 0.055 Uiso 1 1 calc R U . . .
C16 C 0.8563(4) 0.1100(3) 0.6130(3) 0.0454(7) Uani 1 1 d . . . . .
C6 C 0.1452(4) 0.6622(3) -0.1346(3) 0.0471(7) Uani 1 1 d . . . . .
H6 H 0.088722 0.700553 -0.204378 0.057 Uiso 1 1 calc R U . . .
C17 C 0.7396(4) 0.0638(3) 0.5658(3) 0.0506(8) Uani 1 1 d . . . . .
H17 H 0.727140 -0.023572 0.590745 0.061 Uiso 1 1 calc R U . . .
C7 C 0.2093(4) 0.7453(3) -0.0694(3) 0.0462(7) Uani 1 1 d . . . . .
H7 H 0.195755 0.839642 -0.094727 0.055 Uiso 1 1 calc R U . . .
C3 C 0.1072(4) 0.4199(4) -0.1685(3) 0.0514(8) Uani 1 1 d . . . . .
H3 H 0.053828 0.450343 -0.241226 0.062 Uiso 1 1 calc R U . . .
C1 C 0.2112(4) 0.2385(3) -0.0162(3) 0.0483(7) Uani 1 1 d . . . . .
H1 H 0.226500 0.144516 0.011082 0.058 Uiso 1 1 calc R U . . .
C15 C 0.8775(4) 0.2391(4) 0.5776(3) 0.0501(8) Uani 1 1 d . . . . .
H15 H 0.958182 0.267060 0.609994 0.060 Uiso 1 1 calc R U . . .
C2 C 0.1339(4) 0.2822(4) -0.1270(3) 0.0548(8) Uani 1 1 d . . . . .
H2 H 0.100655 0.217273 -0.172525 0.066 Uiso 1 1 calc R U . . .

loop_
_atom_site_aniso_label
_atom_site_aniso_U_11
_atom_site_aniso_U_22
_atom_site_aniso_U_33
_atom_site_aniso_U_23
_atom_site_aniso_U_13
_atom_site_aniso_U_12
Co 0.0473(3) 0.0256(2) 0.0468(3) 0.00416(15) -0.00414(18) -0.01251(17)
Cl1 0.0633(5) 0.0285(4) 0.0596(5) -0.0020(3) -0.0069(4) -0.0097(3)
Cl2 0.0549(5) 0.0506(5) 0.0639(5) 0.0022(4) 0.0077(4) -0.0199(4)
Cl3 0.0888(7) 0.0476(5) 0.0711(6) 0.0127(4) -0.0397(5) -0.0118(4)
N2 0.0392(12) 0.0277(11) 0.0390(12) 0.0011(9) -0.0034(10) -0.0121(9)
N4 0.0425(13) 0.0312(12) 0.0396(13) 0.0008(9) -0.0033(10) -0.0130(10)
N3 0.0458(13) 0.0303(12) 0.0411(13) -0.0012(9) -0.0051(10) -0.0138(10)
N1 0.0445(13) 0.0320(12) 0.0449(14) 0.0008(10) -0.0047(11) -0.0122(10)
C13 0.0431(15) 0.0352(14) 0.0368(14) -0.0016(11) -0.0024(12) -0.0122(12)
C12 0.0375(14) 0.0304(13) 0.0426(15) -0.0008(11) -0.0021(12) -0.0122(11)
C9 0.0343(14) 0.0313(13) 0.0398(14) 0.0026(11) -0.0013(11) -0.0073(11)
C5 0.0375(15) 0.0308(13) 0.0404(15) -0.0002(11) -0.0038(11) -0.0093(11)
C8 0.0390(15) 0.0304(14) 0.0455(16) 0.0043(11) -0.0005(12) -0.0079(11)
C11 0.0462(16) 0.0307(14) 0.0503(17) -0.0020(12) -0.0021(13) -0.0155(12)
C4 0.0380(15) 0.0403(15) 0.0464(16) 0.0025(12) -0.0055(12) -0.0081(12)
C10 0.0490(17) 0.0259(13) 0.0539(17) 0.0023(12) -0.0003(13) -0.0132(12)
C18 0.0560(19) 0.0399(16) 0.0502(18) 0.0053(13) -0.0144(14) -0.0212(14)
C14 0.0523(18) 0.0397(16) 0.0499(17) 0.0047(13) -0.0076(14) -0.0213(14)
C16 0.0526(18) 0.0380(15) 0.0420(16) 0.0016(12) -0.0105(13) -0.0079(13)
C6 0.0453(17) 0.0423(16) 0.0488(17) 0.0104(13) -0.0086(14) -0.0061(13)
C17 0.068(2) 0.0334(15) 0.0532(19) 0.0080(13) -0.0111(16) -0.0193(14)
C7 0.0469(17) 0.0348(15) 0.0546(18) 0.0122(13) -0.0070(14) -0.0091(13)
C3 0.0496(18) 0.0511(18) 0.0518(18) -0.0023(14) -0.0124(14) -0.0121(15)
C1 0.0537(18) 0.0341(15) 0.0591(19) -0.0033(13) -0.0094(15) -0.0159(13)
C15 0.0534(19) 0.0478(18) 0.0545(19) 0.0026(14) -0.0144(15) -0.0221(15)
C2 0.058(2) 0.0489(19) 0.061(2) -0.0069(15) -0.0149(16) -0.0195(15)

loop_
_atom_type_symbol
_atom_type_description
_atom_type_scat_dispersion_real
_atom_type_scat_dispersion_imag
_atom_type_scat_source
C C 0.0033 0.0016 'International Tables Vol C Tables 4.2.6.8 and 6.1.1.4'
H H 0.0000 0.0000 'International Tables Vol C Tables 4.2.6.8 and 6.1.1.4'
N N 0.0061 0.0033 'International Tables Vol C Tables 4.2.6.8 and 6.1.1.4'
Cl Cl 0.1484 0.1585 'International Tables Vol C Tables 4.2.6.8 and 6.1.1.4'
Co Co 0.3494 0.9721 'International Tables Vol C Tables 4.2.6.8 and 6.1.1.4'

loop_
_geom_angle_atom_site_label_1
_geom_angle_atom_site_label_2
_geom_angle_atom_site_label_3
_geom_angle
_geom_angle_site_symmetry_1
_geom_angle_site_symmetry_3
_geom_angle_publ_flag
N2 Co N1 77.08(9) . . ?
N2 Co Cl1 135.58(7) . . ?
N1 Co Cl1 96.68(7) . . ?
N2 Co Cl2 105.89(7) . . ?
N1 Co Cl2 103.54(7) . . ?
Cl1 Co Cl2 118.20(3) . . ?
N2 Co N4 69.97(9) . . ?
N1 Co N4 145.50(9) . . ?
Cl1 Co N4 99.61(6) . . ?
Cl2 Co N4 95.19(6) . . ?
C12 N2 C9 119.3(2) . . ?
C12 N2 Co 122.49(19) . . ?
C9 N2 Co 117.98(18) . . ?
N3 N4 C13 114.8(2) . . ?
N3 N4 Co 116.04(18) . . ?
C13 N4 Co 129.13(17) . . ?
N4 N3 C12 112.7(2) . . ?
C1 N1 C5 117.2(3) . . ?
C1 N1 Co 131.3(2) . . ?
C5 N1 Co 111.46(18) . . ?
C18 C13 C14 120.1(3) . . ?
C18 C13 N4 116.9(3) . . ?
C14 C13 N4 123.0(3) . . ?
N2 C12 C11 122.0(3) . . ?
N2 C12 N3 118.2(2) . . ?
C11 C12 N3 119.7(2) . . ?
N2 C9 C8 122.7(3) . . ?
N2 C9 C5 115.9(2) . . ?
C8 C9 C5 121.3(3) . . ?
N1 C5 C4 124.1(3) . . ?
N1 C5 C9 116.7(2) . . ?
C4 C5 C9 119.2(3) . . ?
C9 C8 C10 116.9(3) . . ?
C9 C8 C7 117.7(3) . . ?
C10 C8 C7 125.4(3) . . ?
C10 C11 C12 118.9(3) . . ?
C10 C11 H11 120.5 . . ?
C12 C11 H11 120.5 . . ?
C5 C4 C3 116.7(3) . . ?
C5 C4 C6 118.7(3) . . ?
C3 C4 C6 124.5(3) . . ?
C11 C10 C8 120.1(3) . . ?
C11 C10 H10 119.9 . . ?
C8 C10 H10 119.9 . . ?
C17 C18 C13 120.3(3) . . ?
C17 C18 H18 119.9 . . ?
C13 C18 H18 119.9 . . ?
C15 C14 C13 119.5(3) . . ?
C15 C14 H14 120.3 . . ?
C13 C14 H14 120.3 . . ?
C17 C16 C15 121.9(3) . . ?
C17 C16 Cl3 118.8(2) . . ?
C15 C16 Cl3 119.3(2) . . ?
C7 C6 C4 121.7(3) . . ?
C7 C6 H6 119.1 . . ?
C4 C6 H6 119.1 . . ?
C18 C17 C16 118.6(3) . . ?
C18 C17 H17 120.7 . . ?
C16 C17 H17 120.7 . . ?
C6 C7 C8 121.2(3) . . ?
C6 C7 H7 119.4 . . ?
C8 C7 H7 119.4 . . ?
C2 C3 C4 119.0(3) . . ?
C2 C3 H3 120.5 . . ?
C4 C3 H3 120.5 . . ?
N1 C1 C2 122.9(3) . . ?
N1 C1 H1 118.6 . . ?
C2 C1 H1 118.6 . . ?
C14 C15 C16 119.6(3) . . ?
C14 C15 H15 120.2 . . ?
C16 C15 H15 120.2 . . ?
C3 C2 C1 120.0(3) . . ?
C3 C2 H2 120.0 . . ?
C1 C2 H2 120.0 . . ?

loop_
_geom_bond_atom_site_label_1
_geom_bond_atom_site_label_2
_geom_bond_distance
_geom_bond_site_symmetry_2
_geom_bond_publ_flag
Co N2 2.026(2) . ?
Co N1 2.197(2) . ?
Co Cl1 2.2530(8) . ?
Co Cl2 2.2534(9) . ?
Co N4 2.366(2) . ?
Cl3 C16 1.742(3) . ?
N2 C12 1.327(3) . ?
N2 C9 1.346(4) . ?
N4 N3 1.257(3) . ?
N4 C13 1.417(4) . ?
N3 C12 1.421(4) . ?
N1 C1 1.325(4) . ?
N1 C5 1.357(4) . ?
C13 C18 1.390(4) . ?
C13 C14 1.394(4) . ?
C12 C11 1.404(4) . ?
C9 C8 1.404(4) . ?
C9 C5 1.437(4) . ?
C5 C4 1.399(4) . ?
C8 C10 1.407(4) . ?
C8 C7 1.439(4) . ?
C11 C10 1.369(4) . ?
C11 H11 0.9300 . ?
C4 C3 1.413(4) . ?
C4 C6 1.439(4) . ?
C10 H10 0.9300 . ?
C18 C17 1.376(4) . ?
C18 H18 0.9300 . ?
C14 C15 1.367(4) . ?
C14 H14 0.9300 . ?
C16 C17 1.377(5) . ?
C16 C15 1.379(5) . ?
C6 C7 1.346(4) . ?
C6 H6 0.9300 . ?
C17 H17 0.9300 . ?
C7 H7 0.9300 . ?
C3 C2 1.363(5) . ?
C3 H3 0.9300 . ?
C1 C2 1.397(5) . ?
C1 H1 0.9300 . ?
C15 H15 0.9300 . ?
C2 H2 0.9300 . ?
